data_4132740
loop_
_publ_author_name
'Georg, Isabelle'
'Teichmann, Julian'
'Bursch, Markus'
'Tillmann, Jan'
'Endeward, Burkhard'
'Bolte, Michael'
'Lerner, Hans-Wolfram'
'Grimme, Stefan'
'Wagner, Matthias'

_publ_section_title
;
 Exhaustively Trichlorosilylated C<sub>1</sub> and C<sub>2</sub> Building
 Blocks: Beyond the M\"uller-Rochow Direct Process.
;
_journal_issue 30
_journal_name_full 'Journal of the American Chemical Society'
_journal_page_first 9696
_journal_page_last 9708
_journal_paper_doi 10.1021/jacs.8b05950
_journal_volume 140
_journal_year 2018
_chemical_formula_moiety 'C8 H8 Cl6 Si2'
_chemical_formula_sum 'C8 H8 Cl6 Si2'
_chemical_formula_weight 373.02
_space_group_crystal_system triclinic
_space_group_IT_number 2
_space_group_name_Hall '-P 1'
_space_group_name_H-M_alt 'P -1'
_atom_sites_solution_hydrogens geom
_audit_creation_method SHELXL-2016/6
_cell_angle_alpha 77.516(7)
_cell_angle_beta 87.755(7)
_cell_angle_gamma 62.147(7)
_cell_formula_units_Z 2
_cell_length_a 9.1268(8)
_cell_length_b 9.5234(9)
_cell_length_c 10.1718(9)
_cell_measurement_reflns_used 10403
_cell_measurement_temperature 173(2)
_cell_measurement_theta_max 27.82
_cell_measurement_theta_min 3.38
_cell_volume 761.25(13)
_computing_cell_refinement 'X-Area (Stoe & Cie, 2001)'
_computing_data_collection 'X-Area (Stoe & Cie, 2001)'
_computing_data_reduction 'X-Area (Stoe & Cie, 2001)'
_computing_molecular_graphics 'XP in SHELXTL-Plus (Sheldrick, 2008)'
_computing_publication_material SHELXL
_computing_structure_refinement 'SHELXL (Sheldrick, 2008)'
_computing_structure_solution 'SHELXS (Sheldrick, 2008)'
_diffrn_ambient_temperature 173(2)
_diffrn_measured_fraction_theta_full 0.996
_diffrn_measured_fraction_theta_max 0.995
_diffrn_measurement_device_type 'STOE IPDS II two-circle-diffractometer'
_diffrn_measurement_method \w
_diffrn_radiation_type MoK\a
_diffrn_radiation_wavelength 0.71073
_diffrn_reflns_av_R_equivalents 0.0211
_diffrn_reflns_av_unetI/netI 0.0239
_diffrn_reflns_Laue_measured_fraction_full 0.996
_diffrn_reflns_Laue_measured_fraction_max 0.995
_diffrn_reflns_limit_h_max 11
_diffrn_reflns_limit_h_min -11
_diffrn_reflns_limit_k_max 12
_diffrn_reflns_limit_k_min -12
_diffrn_reflns_limit_l_max 13
_diffrn_reflns_limit_l_min -13
_diffrn_reflns_number 10403
_diffrn_reflns_point_group_measured_fraction_full 0.996
_diffrn_reflns_point_group_measured_fraction_max 0.995
_diffrn_reflns_theta_full 25.000
_diffrn_reflns_theta_max 27.538
_diffrn_reflns_theta_min 3.374
_diffrn_source 'Genix 3D I\mS microfocus X-ray source'
_exptl_absorpt_coefficient_mu 1.257
_exptl_absorpt_correction_T_max 1.000
_exptl_absorpt_correction_T_min 0.750
_exptl_absorpt_correction_type multi-scan
_exptl_absorpt_process_details 'X-Area (Stoe & Cie, 2001)'
_exptl_crystal_colour colourless
_exptl_crystal_density_diffrn 1.627
_exptl_crystal_description block
_exptl_crystal_F_000 372
_exptl_crystal_size_max 0.160
_exptl_crystal_size_mid 0.130
_exptl_crystal_size_min 0.100
_refine_diff_density_max 0.270
_refine_diff_density_min -0.224
_refine_diff_density_rms 0.051
_refine_ls_extinction_method none
_refine_ls_goodness_of_fit_ref 1.032
_refine_ls_hydrogen_treatment constr
_refine_ls_matrix_type full
_refine_ls_number_parameters 147
_refine_ls_number_reflns 3492
_refine_ls_number_restraints 0
_refine_ls_restrained_S_all 1.032
_refine_ls_R_factor_all 0.0374
_refine_ls_R_factor_gt 0.0276
_refine_ls_shift/su_max 0.000
_refine_ls_shift/su_mean 0.000
_refine_ls_structure_factor_coef Fsqd
_refine_ls_weighting_details 'w=1/[\s^2^(Fo^2^)+(0.0394P)^2^+0.0682P] where P=(Fo^2^+2Fc^2^)/3'
_refine_ls_weighting_scheme calc
_refine_ls_wR_factor_gt 0.0651
_refine_ls_wR_factor_ref 0.0681
_reflns_Friedel_coverage 0.000
_reflns_number_gt 2939
_reflns_number_total 3492
_reflns_threshold_expression 'I > 2\s(I)'
_cod_data_source_file ja8b05950_si_002.cif
_cod_data_source_block wa2549
_cod_database_code 4132740
_shelx_shelxl_version_number 2016/6
_shelx_space_group_comment
; 
The symmetry employed for this shelxl refinement is uniquely defined 
by the following loop, which should always be used as a source of 
symmetry information in preference to the above space-group names. 
They are only intended as comments. 
;
_shelx_estimated_absorpt_t_min 0.824
_shelx_estimated_absorpt_t_max 0.885

loop_
_space_group_symop_operation_xyz
'x, y, z'
'-x, -y, -z'

loop_
_atom_site_label
_atom_site_type_symbol
_atom_site_fract_x
_atom_site_fract_y
_atom_site_fract_z
_atom_site_U_iso_or_equiv
_atom_site_adp_type
_atom_site_occupancy
_atom_site_site_symmetry_order
_atom_site_calc_flag
_atom_site_refinement_flags_posn
_atom_site_refinement_flags_adp
Si1 Si 0.37897(6) 0.35221(6) 0.19154(5) 0.02903(11) Uani 1 1 d . .
Cl11 Cl 0.36984(8) 0.57391(6) 0.16654(5) 0.04891(14) Uani 1 1 d . .
Cl12 Cl 0.61874(6) 0.19272(7) 0.17598(6) 0.04965(13) Uani 1 1 d . .
Cl13 Cl 0.23580(7) 0.37047(7) 0.03518(5) 0.04551(12) Uani 1 1 d . .
Si2 Si 0.24082(6) 0.03638(6) 0.29742(5) 0.03109(11) Uani 1 1 d . .
Cl21 Cl 0.24874(8) -0.16354(7) 0.42751(6) 0.05441(15) Uani 1 1 d . .
Cl22 Cl 0.02466(7) 0.14156(7) 0.18161(6) 0.05280(14) Uani 1 1 d . .
Cl23 Cl 0.43009(6) -0.05101(6) 0.17723(5) 0.04486(12) Uani 1 1 d . .
C1 C 0.2992(2) 0.2991(2) 0.35589(16) 0.0264(3) Uani 1 1 d . .
C2 C 0.2477(2) 0.17712(19) 0.39632(16) 0.0270(3) Uani 1 1 d . .
C3 C 0.1851(2) 0.1623(2) 0.52379(17) 0.0304(3) Uani 1 1 d . .
H3 H 0.150758 0.081009 0.551211 0.036 Uiso 1 1 calc R U
C4 C 0.1704(2) 0.2608(2) 0.61284(16) 0.0295(3) Uani 1 1 d . .
C5 C 0.2248(2) 0.3772(2) 0.57420(17) 0.0309(3) Uani 1 1 d . .
C6 C 0.2866(2) 0.3944(2) 0.44734(17) 0.0307(3) Uani 1 1 d . .
H6 H 0.322123 0.475060 0.421673 0.037 Uiso 1 1 calc R U
C7 C 0.0999(2) 0.2370(2) 0.74771(18) 0.0390(4) Uani 1 1 d . .
H7A H 0.188380 0.190614 0.819959 0.058 Uiso 1 1 calc R U
H7B H 0.053046 0.162557 0.750110 0.058 Uiso 1 1 calc R U
H7C H 0.012446 0.342277 0.760570 0.058 Uiso 1 1 calc R U
C8 C 0.2159(3) 0.4854(2) 0.66640(19) 0.0446(5) Uani 1 1 d . .
H8A H 0.100913 0.545514 0.689238 0.067 Uiso 1 1 calc R U
H8B H 0.254241 0.562706 0.620569 0.067 Uiso 1 1 calc R U
H8C H 0.286904 0.418305 0.749178 0.067 Uiso 1 1 calc R U

loop_
_atom_site_aniso_label
_atom_site_aniso_U_11
_atom_site_aniso_U_22
_atom_site_aniso_U_33
_atom_site_aniso_U_23
_atom_site_aniso_U_13
_atom_site_aniso_U_12
Si1 0.0323(2) 0.0328(2) 0.0239(2) -0.00368(18) 0.00317(17) -0.01801(19)
Cl11 0.0730(4) 0.0436(3) 0.0428(3) -0.0075(2) 0.0160(2) -0.0396(3)
Cl12 0.0320(2) 0.0526(3) 0.0551(3) -0.0025(2) 0.0104(2) -0.0169(2)
Cl13 0.0535(3) 0.0565(3) 0.0265(2) -0.0037(2) -0.00675(18) -0.0275(2)
Si2 0.0338(2) 0.0318(2) 0.0350(2) -0.01268(19) 0.00459(19) -0.0193(2)
Cl21 0.0833(4) 0.0407(3) 0.0552(3) -0.0127(2) 0.0141(3) -0.0419(3)
Cl22 0.0389(3) 0.0581(3) 0.0689(4) -0.0234(3) -0.0083(2) -0.0242(2)
Cl23 0.0438(3) 0.0419(2) 0.0521(3) -0.0223(2) 0.0153(2) -0.0187(2)
C1 0.0282(8) 0.0291(8) 0.0235(7) -0.0043(6) 0.0013(6) -0.0154(6)
C2 0.0276(8) 0.0267(7) 0.0280(8) -0.0065(6) 0.0008(6) -0.0136(6)
C3 0.0338(8) 0.0314(8) 0.0295(8) -0.0052(7) 0.0040(6) -0.0190(7)
C4 0.0291(8) 0.0312(8) 0.0252(8) -0.0043(6) 0.0020(6) -0.0125(7)
C5 0.0381(9) 0.0262(8) 0.0258(8) -0.0056(6) -0.0017(6) -0.0128(7)
C6 0.0414(9) 0.0281(8) 0.0264(8) -0.0037(6) -0.0008(7) -0.0202(7)
C7 0.0418(10) 0.0437(10) 0.0295(9) -0.0090(8) 0.0105(7) -0.0188(8)
C8 0.0729(14) 0.0358(9) 0.0291(9) -0.0106(8) 0.0042(9) -0.0274(10)

loop_
_atom_type_symbol
_atom_type_description
_atom_type_scat_dispersion_real
_atom_type_scat_dispersion_imag
_atom_type_scat_source
C C 0.0033 0.0016 'International Tables Vol C Tables 4.2.6.8 and 6.1.1.4'
H H 0.0000 0.0000 'International Tables Vol C Tables 4.2.6.8 and 6.1.1.4'
Cl Cl 0.1484 0.1585 'International Tables Vol C Tables 4.2.6.8 and 6.1.1.4'
Si Si 0.0817 0.0704 'International Tables Vol C Tables 4.2.6.8 and 6.1.1.4'

loop_
_geom_angle_atom_site_label_1
_geom_angle_atom_site_label_2
_geom_angle_atom_site_label_3
_geom_angle
C1 Si1 Cl12 113.04(6)
C1 Si1 Cl13 110.99(5)
Cl12 Si1 Cl13 109.67(3)
C1 Si1 Cl11 110.71(5)
Cl12 Si1 Cl11 106.11(3)
Cl13 Si1 Cl11 105.97(3)
C2 Si2 Cl23 115.89(6)
C2 Si2 Cl22 111.36(6)
Cl23 Si2 Cl22 107.93(3)
C2 Si2 Cl21 109.18(6)
Cl23 Si2 Cl21 105.73(3)
Cl22 Si2 Cl21 106.19(3)
C6 C1 C2 117.68(15)
C6 C1 Si1 114.73(12)
C2 C1 Si1 127.58(12)
C3 C2 C1 117.94(14)
C3 C2 Si2 113.51(12)
C1 C2 Si2 128.46(12)
C4 C3 C2 123.58(15)
C4 C3 H3 118.2
C2 C3 H3 118.2
C5 C4 C3 118.24(15)
C5 C4 C7 121.92(15)
C3 C4 C7 119.83(16)
C4 C5 C6 119.00(14)
C4 C5 C8 121.13(16)
C6 C5 C8 119.87(16)
C5 C6 C1 123.52(15)
C5 C6 H6 118.2
C1 C6 H6 118.2
C4 C7 H7A 109.5
C4 C7 H7B 109.5
H7A C7 H7B 109.5
C4 C7 H7C 109.5
H7A C7 H7C 109.5
H7B C7 H7C 109.5
C5 C8 H8A 109.5
C5 C8 H8B 109.5
H8A C8 H8B 109.5
C5 C8 H8C 109.5
H8A C8 H8C 109.5
H8B C8 H8C 109.5

loop_
_geom_bond_atom_site_label_1
_geom_bond_atom_site_label_2
_geom_bond_distance
Si1 C1 1.8610(17)
Si1 Cl12 2.0229(7)
Si1 Cl13 2.0244(7)
Si1 Cl11 2.0334(7)
Si2 C2 1.8653(16)
Si2 Cl23 2.0253(7)
Si2 Cl22 2.0270(8)
Si2 Cl21 2.0423(7)
C1 C6 1.400(2)
C1 C2 1.424(2)
C2 C3 1.402(2)
C3 C4 1.400(2)
C3 H3 0.9500
C4 C5 1.392(2)
C4 C7 1.510(2)
C5 C6 1.396(2)
C5 C8 1.511(2)
C6 H6 0.9500
C7 H7A 0.9800
C7 H7B 0.9800
C7 H7C 0.9800
C8 H8A 0.9800
C8 H8B 0.9800
C8 H8C 0.9800

loop_
_geom_torsion_atom_site_label_1
_geom_torsion_atom_site_label_2
_geom_torsion_atom_site_label_3
_geom_torsion_atom_site_label_4
_geom_torsion
Cl12 Si1 C1 C6 103.68(13)
Cl13 Si1 C1 C6 -132.61(12)
Cl11 Si1 C1 C6 -15.21(14)
Cl12 Si1 C1 C2 -77.71(15)
Cl13 Si1 C1 C2 46.00(16)
Cl11 Si1 C1 C2 163.39(13)
C6 C1 C2 C3 1.1(2)
Si1 C1 C2 C3 -177.45(13)
C6 C1 C2 Si2 177.47(13)
Si1 C1 C2 Si2 -1.1(2)
Cl23 Si2 C2 C3 -145.60(11)
Cl22 Si2 C2 C3 90.54(13)
Cl21 Si2 C2 C3 -26.39(14)
Cl23 Si2 C2 C1 37.93(17)
Cl22 Si2 C2 C1 -85.94(15)
Cl21 Si2 C2 C1 157.13(14)
C1 C2 C3 C4 0.1(3)
Si2 C2 C3 C4 -176.79(14)
C2 C3 C4 C5 -1.6(3)
C2 C3 C4 C7 179.41(17)
C3 C4 C5 C6 1.9(3)
C7 C4 C5 C6 -179.16(17)
C3 C4 C5 C8 -178.76(17)
C7 C4 C5 C8 0.2(3)
C4 C5 C6 C1 -0.7(3)
C8 C5 C6 C1 179.93(18)
C2 C1 C6 C5 -0.8(3)
Si1 C1 C6 C5 177.92(14)
